data_7713391
loop_
_publ_author_name
'Podder, Nirmalya'
'Saha, Anannya'
'Barman, Suman K.'
'Mandal, Sukanta'

_publ_section_title
;
 Flavonol dioxygenation catalysed by cobalt(II) complexes supported with
 3N(COO) and 4N donor ligands: a comparative study to assess the
 carboxylate effects on quercetin 2,4-dioxygenase-like reactivity
;
_journal_name_full 'Dalton Transactions'
_journal_paper_doi 10.1039/D3DT00833A
_journal_year 2023
_chemical_formula_moiety 'C27 H27 Co N4 O2, F6 P, C H2 Cl2'
_chemical_formula_sum 'C28 H29 Cl2 Co F6 N4 O2 P'
_chemical_formula_weight 728.35
_space_group_crystal_system triclinic
_space_group_IT_number 2
_space_group_name_Hall '-P 1'
_space_group_name_H-M_alt 'P -1'
_atom_sites_solution_hydrogens geom
_audit_creation_method SHELXL-2016/6
_audit_update_record
;
2022-12-02 deposited with the CCDC.	2023-07-04 downloaded from the CCDC.
;
_cell_angle_alpha 103.291(2)
_cell_angle_beta 95.981(2)
_cell_angle_gamma 113.429(2)
_cell_formula_units_Z 2
_cell_length_a 10.4596(6)
_cell_length_b 12.6026(7)
_cell_length_c 13.7868(9)
_cell_measurement_reflns_used 6953
_cell_measurement_temperature 296(2)
_cell_measurement_theta_max 27.120
_cell_measurement_theta_min 2.175
_cell_volume 1583.44(17)
_computing_data_collection 'Bruker SMART'
_computing_data_reduction 'Bruker Saint Plus'
_computing_molecular_graphics 'Mercury 2020.3.0'
_computing_publication_material 'SHELXL-2016 (Sheldrick, 2016)'
_computing_structure_refinement 'SHELXL-2016/6 (Sheldrick, 2016)'
_computing_structure_solution 'SHELXT 2014/5 (Sheldrick, 2014)'
_diffrn_ambient_temperature 296(2)
_diffrn_measured_fraction_theta_full 0.996
_diffrn_measured_fraction_theta_max 0.993
_diffrn_measurement_device_type 'Bruker SMART APEX-II CCD'
_diffrn_measurement_method '\f and \w scans'
_diffrn_radiation_type MoK\a
_diffrn_radiation_wavelength 0.71073
_diffrn_reflns_av_R_equivalents 0.0384
_diffrn_reflns_av_unetI/netI 0.0183
_diffrn_reflns_Laue_measured_fraction_full 0.996
_diffrn_reflns_Laue_measured_fraction_max 0.993
_diffrn_reflns_limit_h_max 13
_diffrn_reflns_limit_h_min -13
_diffrn_reflns_limit_k_max 16
_diffrn_reflns_limit_k_min -16
_diffrn_reflns_limit_l_max 17
_diffrn_reflns_limit_l_min -17
_diffrn_reflns_number 76149
_diffrn_reflns_point_group_measured_fraction_full 0.996
_diffrn_reflns_point_group_measured_fraction_max 0.993
_diffrn_reflns_theta_full 25.242
_diffrn_reflns_theta_max 27.120
_diffrn_reflns_theta_min 2.175
_exptl_absorpt_coefficient_mu 0.830
_exptl_absorpt_correction_T_max 0.7455
_exptl_absorpt_correction_T_min 0.6712
_exptl_absorpt_correction_type multi-scan
_exptl_absorpt_process_details
;
 SADABS 2016/2: Krause, L., Herbst-Irmer, R., Sheldrick G.M. & Stalke D.,
 J. Appl. Cryst. 48 (2015) 3-10
;
_exptl_crystal_colour brown
_exptl_crystal_density_diffrn 1.528
_exptl_crystal_description block
_exptl_crystal_F_000 742
_exptl_crystal_size_max 0.18
_exptl_crystal_size_mid 0.16
_exptl_crystal_size_min 0.14
_refine_diff_density_max 0.798
_refine_diff_density_min -0.876
_refine_diff_density_rms 0.078
_refine_ls_extinction_method none
_refine_ls_goodness_of_fit_ref 1.035
_refine_ls_hydrogen_treatment constr
_refine_ls_matrix_type full
_refine_ls_number_parameters 397
_refine_ls_number_reflns 6953
_refine_ls_number_restraints 0
_refine_ls_restrained_S_all 1.035
_refine_ls_R_factor_all 0.0696
_refine_ls_R_factor_gt 0.0616
_refine_ls_shift/su_max 0.001
_refine_ls_shift/su_mean 0.000
_refine_ls_structure_factor_coef Fsqd
_refine_ls_weighting_details 'w=1/[\s^2^(Fo^2^)+(0.1222P)^2^+1.3486P] where P=(Fo^2^+2Fc^2^)/3'
_refine_ls_weighting_scheme calc
_refine_ls_wR_factor_gt 0.1885
_refine_ls_wR_factor_ref 0.1965
_reflns_Friedel_coverage 0.000
_reflns_number_gt 6036
_reflns_number_total 6953
_reflns_threshold_expression 'I > 2\s(I)'
_cod_data_source_file d3dt00833a2.cif
_cod_data_source_block shelx_CCDC1
_cod_database_code 7713391
_shelx_shelxl_version_number 2016/6
_shelx_space_group_comment
;
The symmetry employed for this shelxl refinement is uniquely defined
by the following loop, which should always be used as a source of
symmetry information in preference to the above space-group names.
They are only intended as comments.
;

loop_
_space_group_symop_operation_xyz
'x, y, z'
'-x, -y, -z'

loop_
_atom_site_label
_atom_site_type_symbol
_atom_site_fract_x
_atom_site_fract_y
_atom_site_fract_z
_atom_site_U_iso_or_equiv
_atom_site_adp_type
_atom_site_occupancy
_atom_site_site_symmetry_order
_atom_site_calc_flag
_atom_site_refinement_flags_posn
_atom_site_refinement_flags_adp
_atom_site_refinement_flags_occupancy
_atom_site_disorder_assembly
_atom_site_disorder_group
Co1 Co 0.25769(4) 0.19311(3) 0.75449(3) 0.04228(16) Uani 1 1 d . . . . .
N2 N 0.0409(3) 0.0951(2) 0.72070(18) 0.0433(5) Uani 1 1 d . . . . .
N1 N 0.1897(3) 0.2381(2) 0.62132(19) 0.0443(5) Uani 1 1 d . . . . .
N3 N 0.2234(3) 0.1016(2) 0.87923(18) 0.0456(5) Uani 1 1 d . . . . .
N4 N 0.2873(3) 0.3356(2) 0.8808(2) 0.0516(6) Uani 1 1 d . . . . .
C7 C -0.0331(3) 0.0845(3) 0.6304(2) 0.0436(6) Uani 1 1 d . . . . .
C8 C -0.1747(3) 0.0009(3) 0.5950(3) 0.0545(7) Uani 1 1 d . . . . .
H8 H -0.225935 -0.006683 0.532494 0.065 Uiso 1 1 calc R U . . .
C11 C -0.0213(3) 0.0291(3) 0.7798(2) 0.0478(6) Uani 1 1 d . . . . .
C6 C 0.0495(3) 0.1690(3) 0.5765(2) 0.0444(6) Uani 1 1 d . . . . .
C19 C 0.2589(4) -0.0040(3) 0.8563(2) 0.0518(7) Uani 1 1 d . . . . .
H19A H 0.359508 0.025906 0.855124 0.062 Uiso 1 1 calc R U . . .
H19B H 0.205489 -0.056411 0.788207 0.062 Uiso 1 1 calc R U . . .
C12 C 0.0715(4) 0.0631(3) 0.8838(2) 0.0498(7) Uani 1 1 d . . . . .
H12A H 0.061417 0.128514 0.930207 0.060 Uiso 1 1 calc R U . . .
H12B H 0.039758 -0.005854 0.910283 0.060 Uiso 1 1 calc R U . . .
C10 C -0.1625(4) -0.0572(3) 0.7478(3) 0.0595(8) Uani 1 1 d . . . . .
H10 H -0.205011 -0.104719 0.788379 0.071 Uiso 1 1 calc R U . . .
C2 C 0.2714(4) 0.3171(3) 0.5767(3) 0.0530(7) Uani 1 1 d . . . . .
C18 C 0.2831(4) 0.4389(3) 0.8781(3) 0.0610(8) Uani 1 1 d . . . . .
H18 H 0.264780 0.450457 0.814751 0.073 Uiso 1 1 calc R U . . .
C13 C 0.3197(4) 0.2002(3) 0.9714(2) 0.0567(8) Uani 1 1 d . . . . .
H13A H 0.416991 0.210852 0.972818 0.068 Uiso 1 1 calc R U . . .
H13B H 0.292983 0.178610 1.031931 0.068 Uiso 1 1 calc R U . . .
C15 C 0.3351(4) 0.4047(4) 1.0623(3) 0.0671(10) Uani 1 1 d . . . . .
H15 H 0.353788 0.391632 1.124912 0.081 Uiso 1 1 calc R U . . .
C25 C 0.3228(5) -0.0404(4) 1.0238(3) 0.0713(10) Uani 1 1 d . . . . .
H25 H 0.403103 0.033770 1.043239 0.086 Uiso 1 1 calc R U . . .
C14 C 0.3117(3) 0.3175(3) 0.9724(2) 0.0532(7) Uani 1 1 d . . . . .
C20 C 0.2290(4) -0.0796(3) 0.9294(3) 0.0555(8) Uani 1 1 d . . . . .
C9 C -0.2382(4) -0.0706(4) 0.6540(3) 0.0618(9) Uani 1 1 d . . . . .
H9 H -0.332747 -0.128355 0.630636 0.074 Uiso 1 1 calc R U . . .
C3 C 0.2116(5) 0.3300(4) 0.4875(3) 0.0672(10) Uani 1 1 d . . . . .
H3 H 0.268529 0.385701 0.457852 0.081 Uiso 1 1 calc R U . . .
C17 C 0.3047(4) 0.5303(3) 0.9651(4) 0.0714(11) Uani 1 1 d . . . . .
H17 H 0.301877 0.601779 0.960486 0.086 Uiso 1 1 calc R U . . .
C16 C 0.3303(5) 0.5127(4) 1.0582(3) 0.0745(12) Uani 1 1 d . . . . .
H16 H 0.344408 0.572067 1.118053 0.089 Uiso 1 1 calc R U . . .
C4 C 0.0707(5) 0.2618(4) 0.4436(3) 0.0700(10) Uani 1 1 d . . . . .
H4 H 0.031331 0.271344 0.384383 0.084 Uiso 1 1 calc R U . . .
C21 C 0.1103(5) -0.1903(4) 0.9019(3) 0.0702(10) Uani 1 1 d . . . . .
H21 H 0.046957 -0.216758 0.839480 0.084 Uiso 1 1 calc R U . . .
C5 C -0.0143(4) 0.1780(3) 0.4871(3) 0.0580(8) Uani 1 1 d . . . . .
H5 H -0.110635 0.129604 0.457590 0.070 Uiso 1 1 calc R U . . .
C23 C 0.1771(8) -0.2234(7) 1.0594(5) 0.104(2) Uani 1 1 d . . . . .
H23 H 0.160046 -0.271590 1.102950 0.124 Uiso 1 1 calc R U . . .
C24 C 0.2958(7) -0.1122(6) 1.0879(4) 0.0910(16) Uani 1 1 d . . . . .
H24 H 0.357839 -0.085783 1.150991 0.109 Uiso 1 1 calc R U . . .
C22 C 0.0850(7) -0.2623(5) 0.9671(5) 0.0936(16) Uani 1 1 d . . . . .
H22 H 0.005380 -0.336887 0.947826 0.112 Uiso 1 1 calc R U . . .
O2 O 0.4700(2) 0.2198(2) 0.76801(17) 0.0529(5) Uani 1 1 d . . . . .
O1 O 0.3098(2) 0.0666(2) 0.64549(17) 0.0529(5) Uani 1 1 d . . . . .
C26 C 0.4385(3) 0.1328(3) 0.6885(2) 0.0466(6) Uani 1 1 d . . . . .
C1 C 0.4263(4) 0.3898(4) 0.6251(4) 0.0701(10) Uani 1 1 d . . . . .
H1A H 0.471124 0.441860 0.585535 0.105 Uiso 1 1 calc R U . . .
H1B H 0.437143 0.437976 0.693107 0.105 Uiso 1 1 calc R U . . .
H1C H 0.470302 0.336360 0.627884 0.105 Uiso 1 1 calc R U . . .
P1 P 0.36370(16) 0.71360(11) 0.69292(16) 0.1035(6) Uani 1 1 d . . . . .
Cl1 Cl 0.80935(19) 0.52075(19) 0.70480(16) 0.1203(6) Uani 1 1 d . . . . .
Cl2 Cl 0.9497(2) 0.3706(2) 0.7334(2) 0.1376(7) Uani 1 1 d . . . . .
C27 C 0.5532(4) 0.1103(4) 0.6439(3) 0.0727(11) Uani 1 1 d . . . . .
H27A H 0.644972 0.168396 0.685673 0.109 Uiso 1 1 calc R U . . .
H27B H 0.541296 0.030061 0.641277 0.109 Uiso 1 1 calc R U . . .
H27C H 0.546777 0.118002 0.576087 0.109 Uiso 1 1 calc R U . . .
F1 F 0.2278(4) 0.7321(4) 0.6875(4) 0.1485(17) Uani 1 1 d . . . . .
F2 F 0.4568(5) 0.8517(4) 0.7415(5) 0.1614(19) Uani 1 1 d . . . . .
F3 F 0.5099(6) 0.7036(5) 0.7159(9) 0.243(4) Uani 1 1 d . . . . .
F4 F 0.2761(7) 0.5792(4) 0.6539(10) 0.313(6) Uani 1 1 d . . . . .
C1S C 0.9237(9) 0.4593(8) 0.6601(6) 0.132(3) Uani 1 1 d . . . . .
H1S1 H 0.882988 0.410071 0.589469 0.159 Uiso 1 1 calc R U . . .
H1S2 H 1.015054 0.524336 0.662983 0.159 Uiso 1 1 calc R U . . .
F5 F 0.3411(9) 0.6969(11) 0.7970(9) 0.315(6) Uani 1 1 d . . . . .
F6 F 0.3998(8) 0.7249(10) 0.5973(4) 0.313(7) Uani 1 1 d . . . . .

loop_
_atom_site_aniso_label
_atom_site_aniso_U_11
_atom_site_aniso_U_22
_atom_site_aniso_U_33
_atom_site_aniso_U_23
_atom_site_aniso_U_13
_atom_site_aniso_U_12
Co1 0.0385(2) 0.0447(2) 0.0375(2) 0.00605(16) 0.00254(15) 0.01692(17)
N2 0.0398(12) 0.0479(12) 0.0399(12) 0.0086(10) 0.0062(9) 0.0199(10)
N1 0.0426(12) 0.0429(12) 0.0444(13) 0.0098(10) 0.0042(10) 0.0187(10)
N3 0.0489(13) 0.0508(13) 0.0369(12) 0.0097(10) 0.0077(10) 0.0237(11)
N4 0.0500(14) 0.0470(13) 0.0491(14) 0.0018(11) 0.0049(11) 0.0207(11)
C7 0.0405(14) 0.0467(14) 0.0423(14) 0.0061(11) 0.0063(11) 0.0223(12)
C8 0.0386(15) 0.0655(19) 0.0506(17) 0.0072(14) 0.0033(13) 0.0211(14)
C11 0.0456(15) 0.0528(16) 0.0464(16) 0.0100(12) 0.0161(12) 0.0239(13)
C6 0.0437(14) 0.0457(14) 0.0410(14) 0.0070(11) 0.0015(11) 0.0217(12)
C19 0.0619(19) 0.0576(17) 0.0429(15) 0.0148(13) 0.0157(14) 0.0321(15)
C12 0.0549(17) 0.0574(17) 0.0418(15) 0.0145(13) 0.0153(13) 0.0280(14)
C10 0.0466(17) 0.065(2) 0.064(2) 0.0181(16) 0.0213(15) 0.0190(15)
C2 0.0538(17) 0.0477(16) 0.0565(18) 0.0183(13) 0.0089(14) 0.0203(13)
C18 0.0557(19) 0.0533(18) 0.068(2) 0.0076(16) 0.0082(16) 0.0244(15)
C13 0.064(2) 0.0612(19) 0.0391(15) 0.0063(13) 0.0017(14) 0.0286(16)
C15 0.062(2) 0.067(2) 0.0491(19) -0.0069(16) 0.0063(16) 0.0199(17)
C25 0.081(3) 0.092(3) 0.063(2) 0.032(2) 0.0198(19) 0.054(2)
C14 0.0479(16) 0.0542(17) 0.0449(16) 0.0017(13) 0.0039(13) 0.0184(14)
C20 0.068(2) 0.0631(19) 0.0527(18) 0.0230(15) 0.0222(15) 0.0408(17)
C9 0.0383(15) 0.068(2) 0.065(2) 0.0106(17) 0.0098(14) 0.0141(14)
C3 0.071(2) 0.064(2) 0.067(2) 0.0322(18) 0.0090(18) 0.0237(18)
C17 0.064(2) 0.0482(18) 0.091(3) 0.0010(18) 0.016(2) 0.0235(16)
C16 0.067(2) 0.058(2) 0.070(3) -0.0137(18) 0.0137(19) 0.0178(18)
C4 0.078(3) 0.071(2) 0.057(2) 0.0270(18) -0.0014(18) 0.028(2)
C21 0.082(3) 0.066(2) 0.072(2) 0.0235(19) 0.023(2) 0.039(2)
C5 0.0561(18) 0.0590(19) 0.0531(18) 0.0136(15) -0.0027(14) 0.0244(15)
C23 0.148(5) 0.138(5) 0.105(4) 0.085(4) 0.075(4) 0.103(5)
C24 0.121(4) 0.133(5) 0.066(3) 0.050(3) 0.029(3) 0.088(4)
C22 0.110(4) 0.080(3) 0.125(5) 0.052(3) 0.061(4) 0.054(3)
O2 0.0455(11) 0.0573(12) 0.0456(11) 0.0029(9) 0.0006(9) 0.0212(10)
O1 0.0486(12) 0.0549(12) 0.0465(12) 0.0043(9) 0.0007(9) 0.0224(10)
C26 0.0474(15) 0.0545(16) 0.0392(14) 0.0119(12) 0.0055(12) 0.0255(13)
C1 0.0539(19) 0.066(2) 0.083(3) 0.032(2) 0.0086(18) 0.0147(17)
P1 0.0845(8) 0.0581(6) 0.1752(16) 0.0347(8) 0.0720(10) 0.0278(6)
Cl1 0.1050(11) 0.1522(15) 0.1402(14) 0.0794(12) 0.0412(10) 0.0690(11)
Cl2 0.1188(13) 0.1330(14) 0.191(2) 0.0723(14) 0.0385(13) 0.0702(12)
C27 0.064(2) 0.099(3) 0.062(2) 0.013(2) 0.0175(18) 0.047(2)
F1 0.095(3) 0.127(3) 0.229(5) 0.050(3) 0.042(3) 0.054(2)
F2 0.132(3) 0.089(2) 0.225(5) 0.024(3) 0.030(3) 0.025(2)
F3 0.121(4) 0.136(4) 0.515(14) 0.118(6) 0.130(6) 0.071(3)
F4 0.169(5) 0.071(2) 0.617(17) -0.021(5) 0.191(8) 0.012(3)
C1S 0.149(6) 0.145(6) 0.146(6) 0.077(5) 0.086(5) 0.075(5)
F5 0.234(8) 0.478(16) 0.446(14) 0.390(14) 0.201(9) 0.196(10)
F6 0.167(6) 0.478(15) 0.114(4) 0.022(6) 0.067(4) -0.013(7)

loop_
_atom_type_symbol
_atom_type_description
_atom_type_scat_dispersion_real
_atom_type_scat_dispersion_imag
_atom_type_scat_source
C C 0.0033 0.0016 'International Tables Vol C Tables 4.2.6.8 and 6.1.1.4'
H H 0.0000 0.0000 'International Tables Vol C Tables 4.2.6.8 and 6.1.1.4'
N N 0.0061 0.0033 'International Tables Vol C Tables 4.2.6.8 and 6.1.1.4'
O O 0.0106 0.0060 'International Tables Vol C Tables 4.2.6.8 and 6.1.1.4'
F F 0.0171 0.0103 'International Tables Vol C Tables 4.2.6.8 and 6.1.1.4'
P P 0.1023 0.0942 'International Tables Vol C Tables 4.2.6.8 and 6.1.1.4'
Cl Cl 0.1484 0.1585 'International Tables Vol C Tables 4.2.6.8 and 6.1.1.4'
Co Co 0.3494 0.9721 'International Tables Vol C Tables 4.2.6.8 and 6.1.1.4'

loop_
_geom_angle_atom_site_label_1
_geom_angle_atom_site_label_2
_geom_angle_atom_site_label_3
_geom_angle
_geom_angle_site_symmetry_1
_geom_angle_site_symmetry_3
_geom_angle_publ_flag
N2 Co1 N4 101.46(10) . . ?
N2 Co1 O2 156.08(10) . . ?
N4 Co1 O2 98.30(10) . . ?
N2 Co1 N1 76.96(10) . . ?
N4 Co1 N1 105.89(11) . . ?
O2 Co1 N1 110.36(10) . . ?
N2 Co1 O1 98.46(9) . . ?
N4 Co1 O1 158.97(10) . . ?
O2 Co1 O1 60.77(8) . . ?
N1 Co1 O1 85.10(9) . . ?
N2 Co1 N3 77.83(10) . . ?
N4 Co1 N3 78.13(10) . . ?
O2 Co1 N3 93.30(9) . . ?
N1 Co1 N3 154.77(10) . . ?
O1 Co1 N3 99.69(9) . . ?
N2 Co1 C26 128.33(10) . . ?
N4 Co1 C26 128.86(11) . . ?
O2 Co1 C26 30.57(9) . . ?
N1 Co1 C26 96.99(10) . . ?
O1 Co1 C26 30.31(9) . . ?
N3 Co1 C26 99.42(9) . . ?
C11 N2 C7 121.0(3) . . ?
C11 N2 Co1 120.0(2) . . ?
C7 N2 Co1 118.3(2) . . ?
C2 N1 C6 118.9(3) . . ?
C2 N1 Co1 127.7(2) . . ?
C6 N1 Co1 113.09(19) . . ?
C12 N3 C13 111.9(2) . . ?
C12 N3 C19 111.4(3) . . ?
C13 N3 C19 113.2(3) . . ?
C12 N3 Co1 106.21(18) . . ?
C13 N3 Co1 102.8(2) . . ?
C19 N3 Co1 110.78(18) . . ?
C18 N4 C14 118.8(3) . . ?
C18 N4 Co1 126.1(3) . . ?
C14 N4 Co1 115.2(2) . . ?
N2 C7 C8 120.5(3) . . ?
N2 C7 C6 114.3(2) . . ?
C8 C7 C6 125.1(3) . . ?
C9 C8 C7 118.8(3) . . ?
C9 C8 H8 120.6 . . ?
C7 C8 H8 120.6 . . ?
N2 C11 C10 121.0(3) . . ?
N2 C11 C12 114.1(3) . . ?
C10 C11 C12 124.7(3) . . ?
N1 C6 C5 122.6(3) . . ?
N1 C6 C7 115.6(3) . . ?
C5 C6 C7 121.7(3) . . ?
N3 C19 C20 116.1(3) . . ?
N3 C19 H19A 108.2 . . ?
C20 C19 H19A 108.2 . . ?
N3 C19 H19B 108.2 . . ?
C20 C19 H19B 108.2 . . ?
H19A C19 H19B 107.4 . . ?
N3 C12 C11 111.5(2) . . ?
N3 C12 H12A 109.3 . . ?
C11 C12 H12A 109.3 . . ?
N3 C12 H12B 109.3 . . ?
C11 C12 H12B 109.3 . . ?
H12A C12 H12B 108.0 . . ?
C9 C10 C11 118.2(3) . . ?
C9 C10 H10 120.9 . . ?
C11 C10 H10 120.9 . . ?
N1 C2 C3 120.4(3) . . ?
N1 C2 C1 118.4(3) . . ?
C3 C2 C1 121.2(3) . . ?
N4 C18 C17 123.0(4) . . ?
N4 C18 H18 118.5 . . ?
C17 C18 H18 118.5 . . ?
N3 C13 C14 110.8(3) . . ?
N3 C13 H13A 109.5 . . ?
C14 C13 H13A 109.5 . . ?
N3 C13 H13B 109.5 . . ?
C14 C13 H13B 109.5 . . ?
H13A C13 H13B 108.1 . . ?
C14 C15 C16 119.1(4) . . ?
C14 C15 H15 120.5 . . ?
C16 C15 H15 120.5 . . ?
C24 C25 C20 119.7(5) . . ?
C24 C25 H25 120.1 . . ?
C20 C25 H25 120.1 . . ?
N4 C14 C15 121.5(3) . . ?
N4 C14 C13 116.7(3) . . ?
C15 C14 C13 121.8(3) . . ?
C21 C20 C25 119.2(4) . . ?
C21 C20 C19 120.1(3) . . ?
C25 C20 C19 120.7(4) . . ?
C8 C9 C10 120.4(3) . . ?
C8 C9 H9 119.8 . . ?
C10 C9 H9 119.8 . . ?
C4 C3 C2 120.5(4) . . ?
C4 C3 H3 119.8 . . ?
C2 C3 H3 119.8 . . ?
C16 C17 C18 118.4(4) . . ?
C16 C17 H17 120.8 . . ?
C18 C17 H17 120.8 . . ?
C17 C16 C15 119.2(3) . . ?
C17 C16 H16 120.4 . . ?
C15 C16 H16 120.4 . . ?
C3 C4 C5 119.9(3) . . ?
C3 C4 H4 120.0 . . ?
C5 C4 H4 120.0 . . ?
C20 C21 C22 120.5(5) . . ?
C20 C21 H21 119.8 . . ?
C22 C21 H21 119.8 . . ?
C4 C5 C6 117.6(3) . . ?
C4 C5 H5 121.2 . . ?
C6 C5 H5 121.2 . . ?
C22 C23 C24 119.9(4) . . ?
C22 C23 H23 120.0 . . ?
C24 C23 H23 120.0 . . ?
C25 C24 C23 120.6(5) . . ?
C25 C24 H24 119.7 . . ?
C23 C24 H24 119.7 . . ?
C23 C22 C21 120.1(5) . . ?
C23 C22 H22 120.0 . . ?
C21 C22 H22 120.0 . . ?
C26 O2 Co1 92.14(18) . . ?
C26 O1 Co1 87.23(18) . . ?
O1 C26 O2 119.4(3) . . ?
O1 C26 C27 119.9(3) . . ?
O2 C26 C27 120.7(3) . . ?
O1 C26 Co1 62.46(16) . . ?
O2 C26 Co1 57.30(15) . . ?
C27 C26 Co1 172.7(3) . . ?
C2 C1 H1A 109.5 . . ?
C2 C1 H1B 109.5 . . ?
H1A C1 H1B 109.5 . . ?
C2 C1 H1C 109.5 . . ?
H1A C1 H1C 109.5 . . ?
H1B C1 H1C 109.5 . . ?
F6 P1 F4 94.6(7) . . ?
F6 P1 F5 172.6(6) . . ?
F4 P1 F5 84.4(6) . . ?
F6 P1 F1 102.6(5) . . ?
F4 P1 F1 90.3(3) . . ?
F5 P1 F1 84.8(4) . . ?
F6 P1 F2 89.3(5) . . ?
F4 P1 F2 175.6(6) . . ?
F5 P1 F2 91.5(6) . . ?
F1 P1 F2 90.8(3) . . ?
F6 P1 F3 84.4(5) . . ?
F4 P1 F3 93.6(4) . . ?
F5 P1 F3 88.3(5) . . ?
F1 P1 F3 171.7(5) . . ?
F2 P1 F3 84.8(3) . . ?
C26 C27 H27A 109.5 . . ?
C26 C27 H27B 109.5 . . ?
H27A C27 H27B 109.5 . . ?
C26 C27 H27C 109.5 . . ?
H27A C27 H27C 109.5 . . ?
H27B C27 H27C 109.5 . . ?
Cl2 C1S Cl1 111.0(4) . . ?
Cl2 C1S H1S1 109.4 . . ?
Cl1 C1S H1S1 109.4 . . ?
Cl2 C1S H1S2 109.4 . . ?
Cl1 C1S H1S2 109.4 . . ?
H1S1 C1S H1S2 108.0 . . ?

loop_
_geom_bond_atom_site_label_1
_geom_bond_atom_site_label_2
_geom_bond_distance
_geom_bond_site_symmetry_2
_geom_bond_publ_flag
Co1 N2 2.043(2) . ?
Co1 N4 2.088(3) . ?
Co1 O2 2.091(2) . ?
Co1 N1 2.174(3) . ?
Co1 O1 2.204(2) . ?
Co1 N3 2.265(3) . ?
Co1 C26 2.483(3) . ?
N2 C11 1.330(4) . ?
N2 C7 1.344(4) . ?
N1 C2 1.347(4) . ?
N1 C6 1.355(4) . ?
N3 C12 1.478(4) . ?
N3 C13 1.478(4) . ?
N3 C19 1.494(4) . ?
N4 C18 1.330(5) . ?
N4 C14 1.350(4) . ?
C7 C8 1.383(4) . ?
C7 C6 1.484(4) . ?
C8 C9 1.374(5) . ?
C8 H8 0.9300 . ?
C11 C10 1.387(5) . ?
C11 C12 1.510(4) . ?
C6 C5 1.389(4) . ?
C19 C20 1.514(5) . ?
C19 H19A 0.9700 . ?
C19 H19B 0.9700 . ?
C12 H12A 0.9700 . ?
C12 H12B 0.9700 . ?
C10 C9 1.381(5) . ?
C10 H10 0.9300 . ?
C2 C3 1.394(5) . ?
C2 C1 1.491(5) . ?
C18 C17 1.385(5) . ?
C18 H18 0.9300 . ?
C13 C14 1.511(5) . ?
C13 H13A 0.9700 . ?
C13 H13B 0.9700 . ?
C15 C14 1.379(5) . ?
C15 C16 1.396(6) . ?
C15 H15 0.9300 . ?
C25 C24 1.377(7) . ?
C25 C20 1.398(6) . ?
C25 H25 0.9300 . ?
C20 C21 1.383(6) . ?
C9 H9 0.9300 . ?
C3 C4 1.358(6) . ?
C3 H3 0.9300 . ?
C17 C16 1.369(7) . ?
C17 H17 0.9300 . ?
C16 H16 0.9300 . ?
C4 C5 1.387(6) . ?
C4 H4 0.9300 . ?
C21 C22 1.390(7) . ?
C21 H21 0.9300 . ?
C5 H5 0.9300 . ?
C23 C22 1.368(9) . ?
C23 C24 1.387(9) . ?
C23 H23 0.9300 . ?
C24 H24 0.9300 . ?
C22 H22 0.9300 . ?
O2 C26 1.263(4) . ?
O1 C26 1.254(4) . ?
C26 C27 1.497(5) . ?
C1 H1A 0.9600 . ?
C1 H1B 0.9600 . ?
C1 H1C 0.9600 . ?
P1 F6 1.431(6) . ?
P1 F4 1.498(5) . ?
P1 F5 1.526(9) . ?
P1 F1 1.526(4) . ?
P1 F2 1.551(4) . ?
P1 F3 1.589(6) . ?
Cl1 C1S 1.756(7) . ?
Cl2 C1S 1.745(7) . ?
C27 H27A 0.9600 . ?
C27 H27B 0.9600 . ?
C27 H27C 0.9600 . ?
C1S H1S1 0.9700 . ?
C1S H1S2 0.9700 . ?

loop_
_geom_torsion_atom_site_label_1
_geom_torsion_atom_site_label_2
_geom_torsion_atom_site_label_3
_geom_torsion_atom_site_label_4
_geom_torsion
_geom_torsion_site_symmetry_1
_geom_torsion_site_symmetry_2
_geom_torsion_site_symmetry_3
_geom_torsion_site_symmetry_4
_geom_torsion_publ_flag
C11 N2 C7 C8 -2.6(4) . . . . ?
Co1 N2 C7 C8 167.3(2) . . . . ?
C11 N2 C7 C6 176.9(2) . . . . ?
Co1 N2 C7 C6 -13.3(3) . . . . ?
N2 C7 C8 C9 0.2(5) . . . . ?
C6 C7 C8 C9 -179.1(3) . . . . ?
C7 N2 C11 C10 3.4(4) . . . . ?
Co1 N2 C11 C10 -166.4(2) . . . . ?
C7 N2 C11 C12 -172.8(3) . . . . ?
Co1 N2 C11 C12 17.5(3) . . . . ?
C2 N1 C6 C5 -1.4(5) . . . . ?
Co1 N1 C6 C5 -176.4(2) . . . . ?
C2 N1 C6 C7 -179.9(3) . . . . ?
Co1 N1 C6 C7 5.0(3) . . . . ?
N2 C7 C6 N1 4.8(4) . . . . ?
C8 C7 C6 N1 -175.8(3) . . . . ?
N2 C7 C6 C5 -173.8(3) . . . . ?
C8 C7 C6 C5 5.6(5) . . . . ?
C12 N3 C19 C20 -57.2(4) . . . . ?
C13 N3 C19 C20 70.0(4) . . . . ?
Co1 N3 C19 C20 -175.2(2) . . . . ?
C13 N3 C12 C11 144.2(3) . . . . ?
C19 N3 C12 C11 -88.0(3) . . . . ?
Co1 N3 C12 C11 32.7(3) . . . . ?
N2 C11 C12 N3 -34.7(4) . . . . ?
C10 C11 C12 N3 149.4(3) . . . . ?
N2 C11 C10 C9 -1.7(5) . . . . ?
C12 C11 C10 C9 174.0(3) . . . . ?
C6 N1 C2 C3 1.9(5) . . . . ?
Co1 N1 C2 C3 176.2(3) . . . . ?
C6 N1 C2 C1 -178.2(3) . . . . ?
Co1 N1 C2 C1 -4.0(5) . . . . ?
C14 N4 C18 C17 1.0(5) . . . . ?
Co1 N4 C18 C17 -179.6(3) . . . . ?
C12 N3 C13 C14 -71.5(4) . . . . ?
C19 N3 C13 C14 161.6(3) . . . . ?
Co1 N3 C13 C14 42.1(3) . . . . ?
C18 N4 C14 C15 -1.4(5) . . . . ?
Co1 N4 C14 C15 179.1(3) . . . . ?
C18 N4 C14 C13 -178.3(3) . . . . ?
Co1 N4 C14 C13 2.2(4) . . . . ?
C16 C15 C14 N4 1.4(6) . . . . ?
C16 C15 C14 C13 178.1(4) . . . . ?
N3 C13 C14 N4 -32.7(4) . . . . ?
N3 C13 C14 C15 150.4(3) . . . . ?
C24 C25 C20 C21 -0.1(6) . . . . ?
C24 C25 C20 C19 -178.1(4) . . . . ?
N3 C19 C20 C21 103.1(4) . . . . ?
N3 C19 C20 C25 -78.9(4) . . . . ?
C7 C8 C9 C10 1.3(5) . . . . ?
C11 C10 C9 C8 -0.6(6) . . . . ?
N1 C2 C3 C4 -1.0(6) . . . . ?
C1 C2 C3 C4 179.1(4) . . . . ?
N4 C18 C17 C16 -0.6(6) . . . . ?
C18 C17 C16 C15 0.6(6) . . . . ?
C14 C15 C16 C17 -1.0(6) . . . . ?
C2 C3 C4 C5 -0.5(7) . . . . ?
C25 C20 C21 C22 -0.5(6) . . . . ?
C19 C20 C21 C22 177.6(4) . . . . ?
C3 C4 C5 C6 1.0(6) . . . . ?
N1 C6 C5 C4 -0.1(5) . . . . ?
C7 C6 C5 C4 178.3(3) . . . . ?
C20 C25 C24 C23 0.5(7) . . . . ?
C22 C23 C24 C25 -0.5(8) . . . . ?
C24 C23 C22 C21 -0.1(8) . . . . ?
C20 C21 C22 C23 0.5(7) . . . . ?
Co1 O1 C26 O2 6.2(3) . . . . ?
Co1 O1 C26 C27 -172.1(3) . . . . ?
Co1 O2 C26 O1 -6.6(3) . . . . ?
Co1 O2 C26 C27 171.7(3) . . . . ?
